data_4077119
loop_
_publ_author_name
'Bellabarba, Ronan M.'
'Nieuwenhuyzen, Mark'
'Saunders, Graham C.'

_publ_section_title
;
 Intramolecular Dehydrofluorinative Coupling of
 \h5-Pentamethylcyclopentadienyl and Pentafluorophenylphosphine Ligands in
 Rhodium Complexes
;
_journal_issue 26
_journal_name_full Organometallics
_journal_page_first 5726
_journal_paper_doi 10.1021/om020612n
_journal_volume 21
_journal_year 2002
_chemical_formula_sum 'C38 H20 B Cl7 F23 P2 Rh'
_chemical_formula_weight 1337.35
_chemical_name_systematic
; 
 ? 
;
_space_group_IT_number 2
_symmetry_cell_setting triclinic
_symmetry_space_group_name_Hall '-P 1'
_symmetry_space_group_name_H-M 'P -1'
_atom_sites_solution_hydrogens geom
_atom_sites_solution_primary direct
_atom_sites_solution_secondary difmap
_audit_creation_method SHELXL-97
_cell_angle_alpha 86.1140(10)
_cell_angle_beta 69.5290(10)
_cell_angle_gamma 75.0530(10)
_cell_formula_units_Z 2
_cell_length_a 12.2595(8)
_cell_length_b 14.1355(9)
_cell_length_c 14.7311(10)
_cell_measurement_temperature 153(2)
_cell_volume 2310.0(3)
_computing_cell_refinement 'Bruker SMART'
_computing_data_collection 'Bruker SMART'
_computing_data_reduction 'Bruker SHELXTL'
_computing_molecular_graphics 'Bruker SHELXTL'
_computing_publication_material 'Bruker SHELXTL'
_computing_structure_refinement 'SHELXL-97 (Sheldrick, 1997)'
_computing_structure_solution 'SHELXS-97 (Sheldrick, 1997)'
_diffrn_ambient_temperature 153(2)
_diffrn_measured_fraction_theta_full 0.868
_diffrn_measured_fraction_theta_max 0.868
_diffrn_measurement_device_type 'CCD area detector'
_diffrn_measurement_method 'phi and omega scans'
_diffrn_radiation_monochromator graphite
_diffrn_radiation_source 'fine-focus sealed tube'
_diffrn_radiation_type MoK\a
_diffrn_radiation_wavelength 0.71073
_diffrn_reflns_av_R_equivalents 0.0683
_diffrn_reflns_av_sigmaI/netI 0.1011
_diffrn_reflns_limit_h_max 15
_diffrn_reflns_limit_h_min -16
_diffrn_reflns_limit_k_max 17
_diffrn_reflns_limit_k_min -18
_diffrn_reflns_limit_l_max 19
_diffrn_reflns_limit_l_min -19
_diffrn_reflns_number 20235
_diffrn_reflns_theta_full 28.73
_diffrn_reflns_theta_max 28.73
_diffrn_reflns_theta_min 1.48
_exptl_absorpt_coefficient_mu 0.969
_exptl_absorpt_correction_T_max 0.8007
_exptl_absorpt_correction_T_min 0.7096
_exptl_absorpt_correction_type emprical
_exptl_absorpt_process_details 'SADABS (Bruker 1998)'
_exptl_crystal_colour yellow
_exptl_crystal_density_diffrn 1.923
_exptl_crystal_density_meas ?
_exptl_crystal_density_method 'not measured'
_exptl_crystal_description block
_exptl_crystal_F_000 1308
_exptl_crystal_size_max 0.38
_exptl_crystal_size_mid 0.28
_exptl_crystal_size_min 0.24
_refine_diff_density_max 1.182
_refine_diff_density_min -1.015
_refine_diff_density_rms 0.127
_refine_ls_extinction_method none
_refine_ls_goodness_of_fit_ref 0.926
_refine_ls_hydrogen_treatment calc
_refine_ls_matrix_type full
_refine_ls_number_parameters 653
_refine_ls_number_reflns 10397
_refine_ls_number_restraints 0
_refine_ls_restrained_S_all 0.926
_refine_ls_R_factor_all 0.0830
_refine_ls_R_factor_gt 0.0507
_refine_ls_shift/su_max 0.002
_refine_ls_shift/su_mean 0.000
_refine_ls_structure_factor_coef Fsqd
_refine_ls_weighting_details 'calc w=1/[\s^2^(Fo^2^)+(0.0481P)^2^+0.0000P] where P=(Fo^2^+2Fc^2^)/3'
_refine_ls_weighting_scheme calc
_refine_ls_wR_factor_gt 0.1011
_refine_ls_wR_factor_ref 0.1144
_reflns_number_gt 6753
_reflns_number_total 10397
_reflns_threshold_expression >2sigma(I)
_cod_data_source_file om020612n.cif
_cod_data_source_block compound_2
_cod_depositor_comments
;
The following automatic conversions were performed:

'_symmetry_cell_setting' value 'Triclinic' changed to 'triclinic'
according to /home/saulius/struct/CIF-dictionaries/cif_core.dic
dictionary named 'cif_core.dic' version 2.4.1 from 2010-06-29.

Automatic conversion script
Id: cif_fix_values 1715 2011-07-08 13:25:40Z adriana 

The following automatic conversions were performed:

'_exptl_crystal_density_meas' value 'not_measured' was changed to '?'
- the value is perceived as not measured.

Automatic conversion script
Id: cif_fix_values 3008 2015-01-20 13:52:24Z robertas 
;
_cod_original_sg_symbol_H-M P-1
_cod_database_code 4077119

loop_
_symmetry_equiv_pos_as_xyz
'x, y, z'
'-x, -y, -z'

loop_
_atom_site_label
_atom_site_type_symbol
_atom_site_fract_x
_atom_site_fract_y
_atom_site_fract_z
_atom_site_U_iso_or_equiv
_atom_site_adp_type
_atom_site_occupancy
_atom_site_symmetry_multiplicity
_atom_site_calc_flag
_atom_site_refinement_flags
Rh1 Rh -0.21881(3) 0.15834(2) 0.22110(2) 0.02036(9) Uani 1 1 d .
C1 C -0.1954(4) 0.0489(3) 0.3268(3) 0.0236(9) Uani 1 1 d .
C2 C -0.2449(4) 0.0105(3) 0.1988(3) 0.0271(9) Uani 1 1 d .
C3 C -0.3517(4) 0.0633(3) 0.2689(3) 0.0271(9) Uani 1 1 d .
C4 C -0.3203(4) 0.0913(3) 0.3479(3) 0.0245(9) Uani 1 1 d .
C5 C -0.1466(4) 0.0018(3) 0.2340(3) 0.0249(9) Uani 1 1 d .
C6 C -0.0208(4) -0.0555(3) 0.1834(3) 0.0318(10) Uani 1 1 d .
H6A H -0.0143 -0.1251 0.1971 0.048 Uiso 1 1 calc R
H6B H 0.0343 -0.0327 0.2063 0.048 Uiso 1 1 calc R
H6C H 0.0003 -0.0462 0.1133 0.048 Uiso 1 1 calc R
C7 C -0.2337(4) -0.0389(3) 0.1088(3) 0.0383(11) Uani 1 1 d .
H7A H -0.2128 -0.1100 0.1160 0.057 Uiso 1 1 calc R
H7B H -0.1705 -0.0204 0.0538 0.057 Uiso 1 1 calc R
H7C H -0.3103 -0.0186 0.0972 0.057 Uiso 1 1 calc R
C8 C -0.4770(4) 0.0785(3) 0.2700(3) 0.0357(11) Uani 1 1 d .
H8A H -0.5074 0.0215 0.2981 0.054 Uiso 1 1 calc R
H8B H -0.4776 0.0867 0.2036 0.054 Uiso 1 1 calc R
H8C H -0.5283 0.1373 0.3092 0.054 Uiso 1 1 calc R
C9 C -0.4077(4) 0.1380(3) 0.4423(3) 0.0312(10) Uani 1 1 d .
H9A H -0.4361 0.0873 0.4862 0.047 Uiso 1 1 calc R
H9B H -0.4762 0.1844 0.4312 0.047 Uiso 1 1 calc R
H9C H -0.3681 0.1728 0.4714 0.047 Uiso 1 1 calc R
C10 C -0.1289(4) 0.0415(3) 0.3968(3) 0.0256(9) Uani 1 1 d .
H10A H -0.0450 0.0042 0.3633 0.031 Uiso 1 1 calc R
H10B H -0.1648 0.0011 0.4511 0.031 Uiso 1 1 calc R
C11 C -0.2000(4) 0.3760(3) 0.2806(3) 0.0253(9) Uani 1 1 d .
H11A H -0.2578 0.3913 0.3475 0.030 Uiso 1 1 calc R
H11B H -0.1419 0.4168 0.2681 0.030 Uiso 1 1 calc R
C12 C -0.2680(4) 0.4025(3) 0.2099(3) 0.0266(9) Uani 1 1 d .
H12A H -0.2112 0.4131 0.1454 0.032 Uiso 1 1 calc R
H12B H -0.3300 0.4648 0.2320 0.032 Uiso 1 1 calc R
Cl1 Cl -0.08666(9) 0.16834(7) 0.05921(7) 0.0258(2) Uani 1 1 d .
P1 P -0.11894(9) 0.24660(7) 0.27174(7) 0.0205(2) Uani 1 1 d .
C11A C -0.1082(3) 0.2210(3) 0.3918(3) 0.0219(8) Uani 1 1 d .
C12A C -0.0875(3) 0.2920(3) 0.4400(3) 0.0255(9) Uani 1 1 d .
F12A F -0.0647(2) 0.37423(17) 0.39526(17) 0.0316(6) Uani 1 1 d .
C13A C -0.0881(4) 0.2835(3) 0.5342(3) 0.0293(10) Uani 1 1 d .
F13A F -0.0734(2) 0.35606(18) 0.57815(17) 0.0378(6) Uani 1 1 d .
C14A C -0.1069(4) 0.1991(3) 0.5818(3) 0.0282(10) Uani 1 1 d .
F14A F -0.1104(2) 0.18831(19) 0.67356(16) 0.0374(6) Uani 1 1 d .
C15A C -0.1217(4) 0.1257(3) 0.5342(3) 0.0259(9) Uani 1 1 d .
F15A F -0.1333(2) 0.04191(17) 0.58287(16) 0.0317(6) Uani 1 1 d .
C16A C -0.1236(3) 0.1334(3) 0.4407(3) 0.0224(9) Uani 1 1 d .
C11B C 0.0374(3) 0.2386(3) 0.1949(3) 0.0244(9) Uani 1 1 d .
C12B C 0.1294(4) 0.1595(3) 0.2001(3) 0.0311(10) Uani 1 1 d .
F12B F 0.1039(2) 0.09030(19) 0.26560(19) 0.0412(7) Uani 1 1 d .
C13B C 0.2470(4) 0.1466(4) 0.1409(3) 0.0393(12) Uani 1 1 d .
F13B F 0.3316(2) 0.0684(2) 0.1502(2) 0.0577(8) Uani 1 1 d .
C14B C 0.2787(4) 0.2146(4) 0.0729(3) 0.0440(13) Uani 1 1 d .
F14B F 0.3935(2) 0.2037(3) 0.0158(2) 0.0634(9) Uani 1 1 d .
C15B C 0.1915(4) 0.2952(4) 0.0647(3) 0.0395(12) Uani 1 1 d .
F15B F 0.2198(3) 0.3635(2) -0.0010(2) 0.0572(8) Uani 1 1 d .
C16B C 0.0729(4) 0.3052(3) 0.1239(3) 0.0321(10) Uani 1 1 d .
F16B F -0.0073(2) 0.38275(19) 0.10787(17) 0.0386(6) Uani 1 1 d .
P2 P -0.34112(9) 0.30734(8) 0.19796(7) 0.0228(2) Uani 1 1 d .
C21A C -0.4994(4) 0.3475(3) 0.2765(3) 0.0250(9) Uani 1 1 d .
C22A C -0.5364(4) 0.3995(3) 0.3638(3) 0.0296(10) Uani 1 1 d .
F22A F -0.4556(2) 0.42271(19) 0.39478(17) 0.0384(6) Uani 1 1 d .
C23A C -0.6556(4) 0.4286(3) 0.4242(3) 0.0316(10) Uani 1 1 d .
F23A F -0.6844(2) 0.4787(2) 0.50641(18) 0.0460(7) Uani 1 1 d .
C24A C -0.7430(4) 0.4033(3) 0.3990(3) 0.0350(11) Uani 1 1 d .
F24A F -0.8567(2) 0.4275(2) 0.4580(2) 0.0468(7) Uani 1 1 d .
C25A C -0.7097(4) 0.3502(3) 0.3158(3) 0.0304(10) Uani 1 1 d .
F25A F -0.7936(2) 0.3235(2) 0.2910(2) 0.0456(7) Uani 1 1 d .
C26A C -0.5913(4) 0.3245(3) 0.2557(3) 0.0295(10) Uani 1 1 d .
F26A F -0.5665(2) 0.27335(18) 0.17343(17) 0.0362(6) Uani 1 1 d .
C21B C -0.3519(3) 0.3291(3) 0.0766(3) 0.0249(9) Uani 1 1 d .
C22B C -0.3380(4) 0.2522(3) 0.0164(3) 0.0285(10) Uani 1 1 d .
F22B F -0.3365(2) 0.16219(17) 0.05086(17) 0.0343(6) Uani 1 1 d .
C23B C -0.3286(4) 0.2641(3) -0.0801(3) 0.0353(11) Uani 1 1 d .
F23B F -0.3129(3) 0.1867(2) -0.13436(19) 0.0501(7) Uani 1 1 d .
C24B C -0.3347(4) 0.3556(4) -0.1183(3) 0.0366(11) Uani 1 1 d .
F24B F -0.3233(3) 0.3679(2) -0.21172(18) 0.0525(8) Uani 1 1 d .
C25B C -0.3534(4) 0.4330(3) -0.0611(3) 0.0323(10) Uani 1 1 d .
F25B F -0.3632(2) 0.52492(19) -0.09676(18) 0.0443(7) Uani 1 1 d .
C26B C -0.3627(4) 0.4212(3) 0.0347(3) 0.0268(9) Uani 1 1 d .
F26B F -0.3845(2) 0.50145(17) 0.08796(17) 0.0354(6) Uani 1 1 d .
B1 B 0.2685(5) -0.8282(4) -0.4291(4) 0.0429(14) Uani 1 1 d .
F24 F 0.2994(3) -0.7443(2) -0.4630(3) 0.0791(11) Uani 1 1 d .
F23 F 0.3095(3) -0.9015(3) -0.4964(3) 0.0865(12) Uani 1 1 d .
F22 F 0.3274(3) -0.8616(3) -0.3637(3) 0.0821(11) Uani 1 1 d .
F21 F 0.1464(2) -0.8137(2) -0.3811(2) 0.0593(8) Uani 1 1 d .
C1S C -0.4921(4) 0.7467(3) 0.3125(3) 0.0385(11) Uani 1 1 d .
H1S H -0.4298 0.7619 0.3343 0.046 Uiso 1 1 calc R
Cl1S Cl -0.55903(17) 0.66218(10) 0.39177(11) 0.0702(5) Uani 1 1 d .
Cl2S Cl -0.42332(13) 0.69536(12) 0.19494(10) 0.0649(4) Uani 1 1 d .
Cl3S Cl -0.60035(11) 0.85453(9) 0.31297(9) 0.0419(3) Uani 1 1 d .
C2S C 1.0291(4) -0.6346(3) -0.2321(4) 0.0379(11) Uani 1 1 d .
H2S H 1.0404 -0.6813 -0.2846 0.046 Uiso 1 1 calc R
Cl4S Cl 0.93162(12) -0.52220(9) -0.24340(10) 0.0486(3) Uani 1 1 d .
Cl5S Cl 0.96752(14) -0.68433(10) -0.11893(10) 0.0567(4) Uani 1 1 d .
Cl6S Cl 1.16893(13) -0.61771(11) -0.24094(16) 0.0853(6) Uani 1 1 d .

loop_
_atom_site_aniso_label
_atom_site_aniso_U_11
_atom_site_aniso_U_22
_atom_site_aniso_U_33
_atom_site_aniso_U_23
_atom_site_aniso_U_13
_atom_site_aniso_U_12
Rh1 0.02172(17) 0.02035(17) 0.02000(17) 0.00288(12) -0.00870(13) -0.00547(13)
C1 0.032(2) 0.018(2) 0.026(2) 0.0064(17) -0.0149(18) -0.0091(18)
C2 0.035(2) 0.019(2) 0.033(2) 0.0040(18) -0.017(2) -0.0095(18)
C3 0.035(2) 0.022(2) 0.030(2) 0.0086(18) -0.016(2) -0.0123(19)
C4 0.025(2) 0.022(2) 0.027(2) 0.0069(17) -0.0093(18) -0.0079(17)
C5 0.032(2) 0.017(2) 0.026(2) 0.0061(17) -0.0125(19) -0.0037(17)
C6 0.034(3) 0.027(2) 0.029(2) -0.0015(19) -0.011(2) 0.0014(19)
C7 0.056(3) 0.028(3) 0.039(3) -0.007(2) -0.025(2) -0.009(2)
C8 0.034(3) 0.036(3) 0.046(3) 0.010(2) -0.020(2) -0.018(2)
C9 0.030(2) 0.034(3) 0.027(2) 0.0040(19) -0.0038(19) -0.012(2)
C10 0.029(2) 0.026(2) 0.024(2) 0.0077(18) -0.0131(18) -0.0069(18)
C11 0.029(2) 0.024(2) 0.028(2) 0.0033(17) -0.0133(19) -0.0099(18)
C12 0.029(2) 0.023(2) 0.029(2) 0.0054(18) -0.0113(19) -0.0061(18)
Cl1 0.0263(5) 0.0306(6) 0.0181(5) 0.0010(4) -0.0051(4) -0.0067(4)
P1 0.0210(5) 0.0220(5) 0.0197(5) 0.0029(4) -0.0079(4) -0.0066(4)
C11A 0.022(2) 0.025(2) 0.020(2) 0.0028(17) -0.0102(17) -0.0051(17)
C12A 0.021(2) 0.025(2) 0.030(2) 0.0055(18) -0.0084(18) -0.0064(17)
F12A 0.0399(15) 0.0295(14) 0.0338(14) 0.0057(11) -0.0180(12) -0.0166(11)
C13A 0.029(2) 0.034(3) 0.027(2) -0.0019(19) -0.0120(19) -0.008(2)
F13A 0.0534(17) 0.0377(15) 0.0329(14) -0.0012(12) -0.0233(13) -0.0171(13)
C14A 0.024(2) 0.039(3) 0.020(2) 0.0012(19) -0.0105(18) -0.0002(19)
F14A 0.0438(16) 0.0481(16) 0.0230(13) 0.0037(12) -0.0163(12) -0.0103(13)
C15A 0.024(2) 0.025(2) 0.028(2) 0.0087(18) -0.0113(18) -0.0044(18)
F15A 0.0361(14) 0.0330(14) 0.0280(13) 0.0103(11) -0.0164(11) -0.0068(11)
C16A 0.0148(19) 0.026(2) 0.025(2) 0.0009(17) -0.0070(17) -0.0029(16)
C11B 0.020(2) 0.033(2) 0.021(2) 0.0007(18) -0.0052(17) -0.0104(18)
C12B 0.031(2) 0.033(3) 0.033(2) -0.002(2) -0.013(2) -0.011(2)
F12B 0.0288(14) 0.0418(16) 0.0449(16) 0.0086(13) -0.0085(12) -0.0029(12)
C13B 0.026(3) 0.050(3) 0.039(3) -0.006(2) -0.010(2) -0.004(2)
F13B 0.0265(15) 0.076(2) 0.0588(19) -0.0009(17) -0.0117(14) 0.0035(15)
C14B 0.024(3) 0.075(4) 0.031(3) -0.006(3) -0.003(2) -0.016(3)
F14B 0.0260(15) 0.111(3) 0.0437(17) 0.0041(18) 0.0011(13) -0.0200(17)
C15B 0.040(3) 0.058(3) 0.024(2) 0.007(2) -0.005(2) -0.028(3)
F15B 0.0466(18) 0.080(2) 0.0438(17) 0.0214(16) -0.0051(14) -0.0341(17)
C16B 0.030(2) 0.042(3) 0.026(2) 0.000(2) -0.010(2) -0.012(2)
F16B 0.0391(15) 0.0433(16) 0.0327(14) 0.0134(12) -0.0107(12) -0.0148(13)
P2 0.0226(5) 0.0238(6) 0.0224(5) 0.0023(4) -0.0093(4) -0.0048(4)
C21A 0.028(2) 0.021(2) 0.029(2) 0.0052(17) -0.0134(19) -0.0077(18)
C22A 0.030(2) 0.027(2) 0.033(2) 0.0043(19) -0.013(2) -0.0072(19)
F22A 0.0360(15) 0.0488(16) 0.0335(14) -0.0054(12) -0.0129(12) -0.0130(13)
C23A 0.036(3) 0.028(2) 0.025(2) 0.0016(19) -0.005(2) -0.006(2)
F23A 0.0428(16) 0.0519(18) 0.0366(16) -0.0125(13) -0.0032(13) -0.0117(14)
C24A 0.020(2) 0.034(3) 0.039(3) 0.002(2) 0.001(2) -0.0015(19)
F24A 0.0261(14) 0.0493(17) 0.0537(18) -0.0025(14) -0.0032(13) -0.0040(13)
C25A 0.024(2) 0.029(2) 0.040(3) 0.003(2) -0.013(2) -0.0069(19)
F25A 0.0283(14) 0.0548(18) 0.0565(18) -0.0057(14) -0.0168(13) -0.0102(13)
C26A 0.033(2) 0.025(2) 0.029(2) 0.0017(18) -0.010(2) -0.0047(19)
F26A 0.0321(14) 0.0419(16) 0.0355(15) -0.0057(12) -0.0132(12) -0.0071(12)
C21B 0.020(2) 0.031(2) 0.026(2) 0.0039(18) -0.0113(18) -0.0048(18)
C22B 0.029(2) 0.031(2) 0.029(2) 0.0037(19) -0.0146(19) -0.0078(19)
F22B 0.0454(16) 0.0299(14) 0.0345(14) 0.0006(11) -0.0215(12) -0.0104(12)
C23B 0.034(3) 0.044(3) 0.033(3) 0.001(2) -0.017(2) -0.009(2)
F23B 0.065(2) 0.0586(19) 0.0336(15) -0.0075(14) -0.0242(14) -0.0156(16)
C24B 0.029(2) 0.057(3) 0.022(2) 0.007(2) -0.010(2) -0.008(2)
F24B 0.0541(18) 0.081(2) 0.0263(14) 0.0134(14) -0.0202(14) -0.0173(16)
C25B 0.024(2) 0.038(3) 0.032(2) 0.017(2) -0.012(2) -0.004(2)
F25B 0.0410(16) 0.0473(17) 0.0407(16) 0.0226(13) -0.0176(13) -0.0052(13)
C26B 0.021(2) 0.029(2) 0.029(2) 0.0031(19) -0.0087(18) -0.0046(18)
F26B 0.0408(15) 0.0266(14) 0.0385(15) 0.0051(11) -0.0177(12) -0.0036(11)
B1 0.039(3) 0.033(3) 0.049(4) 0.002(3) -0.002(3) -0.014(3)
F24 0.061(2) 0.0434(19) 0.116(3) 0.0352(19) -0.012(2) -0.0180(16)
F23 0.059(2) 0.081(3) 0.094(3) -0.029(2) 0.017(2) -0.027(2)
F22 0.081(3) 0.073(2) 0.109(3) 0.044(2) -0.048(2) -0.037(2)
F21 0.0348(17) 0.0527(19) 0.077(2) -0.0088(16) -0.0016(16) -0.0091(14)
C1S 0.041(3) 0.040(3) 0.032(3) -0.006(2) -0.014(2) -0.002(2)
Cl1S 0.1266(15) 0.0380(8) 0.0548(9) 0.0111(7) -0.0382(9) -0.0284(9)
Cl2S 0.0533(9) 0.0805(11) 0.0462(8) -0.0247(8) -0.0116(7) 0.0073(8)
Cl3S 0.0442(7) 0.0365(7) 0.0426(7) 0.0012(5) -0.0141(6) -0.0074(5)
C2S 0.039(3) 0.024(2) 0.048(3) 0.004(2) -0.011(2) -0.009(2)
Cl4S 0.0595(8) 0.0351(7) 0.0570(8) 0.0071(6) -0.0323(7) -0.0063(6)
Cl5S 0.0744(10) 0.0423(8) 0.0482(8) 0.0124(6) -0.0172(7) -0.0145(7)
Cl6S 0.0398(8) 0.0424(9) 0.1650(18) 0.0023(10) -0.0228(10) -0.0128(7)

loop_
_atom_type_symbol
_atom_type_description
_atom_type_scat_dispersion_real
_atom_type_scat_dispersion_imag
_atom_type_scat_source
C C 0.0033 0.0016 'International Tables Vol C Tables 4.2.6.8 and 6.1.1.4'
H H 0.0000 0.0000 'International Tables Vol C Tables 4.2.6.8 and 6.1.1.4'
F F 0.0171 0.0103 'International Tables Vol C Tables 4.2.6.8 and 6.1.1.4'
P P 0.1023 0.0942 'International Tables Vol C Tables 4.2.6.8 and 6.1.1.4'
Cl Cl 0.1484 0.1585 'International Tables Vol C Tables 4.2.6.8 and 6.1.1.4'
Rh Rh -1.1178 0.9187 'International Tables Vol C Tables 4.2.6.8 and 6.1.1.4'
B B 0.0013 0.0007 'International Tables Vol C Tables 4.2.6.8 and 6.1.1.4'

loop_
_geom_angle_atom_site_label_1
_geom_angle_atom_site_label_2
_geom_angle_atom_site_label_3
_geom_angle
C1 Rh1 C4 38.42(15)
C1 Rh1 C5 38.19(14)
C4 Rh1 C5 64.32(15)
C1 Rh1 C2 63.01(14)
C4 Rh1 C2 63.15(15)
C5 Rh1 C2 37.93(14)
C1 Rh1 C3 62.98(14)
C4 Rh1 C3 38.18(14)
C5 Rh1 C3 62.67(15)
C2 Rh1 C3 36.35(14)
C1 Rh1 P1 90.20(10)
C4 Rh1 P1 106.86(11)
C5 Rh1 P1 110.46(11)
C2 Rh1 P1 148.34(11)
C3 Rh1 P1 144.98(11)
C1 Rh1 P2 143.78(11)
C4 Rh1 P2 108.72(11)
C5 Rh1 P2 162.12(11)
C2 Rh1 P2 124.32(11)
C3 Rh1 P2 101.29(11)
P1 Rh1 P2 87.18(4)
C1 Rh1 Cl1 128.32(11)
C4 Rh1 Cl1 157.72(11)
C5 Rh1 Cl1 95.45(11)
C2 Rh1 Cl1 95.34(11)
C3 Rh1 Cl1 125.52(11)
P1 Rh1 Cl1 88.38(4)
P2 Rh1 Cl1 87.73(4)
C5 C1 C4 109.0(3)
C5 C1 C10 124.8(4)
C4 C1 C10 125.6(4)
C5 C1 Rh1 71.9(2)
C4 C1 Rh1 71.0(2)
C10 C1 Rh1 130.2(3)
C3 C2 C5 108.5(4)
C3 C2 C7 127.2(4)
C5 C2 C7 124.1(4)
C3 C2 Rh1 72.4(2)
C5 C2 Rh1 68.3(2)
C7 C2 Rh1 130.2(3)
C2 C3 C4 107.8(4)
C2 C3 C8 127.3(4)
C4 C3 C8 124.6(4)
C2 C3 Rh1 71.3(2)
C4 C3 Rh1 66.9(2)
C8 C3 Rh1 132.6(3)
C1 C4 C3 107.2(4)
C1 C4 C9 126.1(4)
C3 C4 C9 125.6(4)
C1 C4 Rh1 70.6(2)
C3 C4 Rh1 74.9(2)
C9 C4 Rh1 129.3(3)
C1 C5 C2 107.4(4)
C1 C5 C6 128.1(4)
C2 C5 C6 124.3(4)
C1 C5 Rh1 70.0(2)
C2 C5 Rh1 73.7(2)
C6 C5 Rh1 126.2(3)
C1 C10 C16A 120.2(3)
C12 C11 P1 113.0(3)
C11 C12 P2 112.9(3)
C11A P1 C11B 102.86(18)
C11A P1 C11 103.83(18)
C11B P1 C11 107.12(19)
C11A P1 Rh1 116.98(13)
C11B P1 Rh1 116.49(13)
C11 P1 Rh1 108.48(13)
C12A C11A C16A 117.5(3)
C12A C11A P1 119.0(3)
C16A C11A P1 123.5(3)
F12A C12A C13A 116.1(4)
F12A C12A C11A 120.3(4)
C13A C12A C11A 123.6(4)
F13A C13A C14A 121.0(4)
F13A C13A C12A 120.8(4)
C14A C13A C12A 118.2(4)
F14A C14A C13A 120.3(4)
F14A C14A C15A 120.3(4)
C13A C14A C15A 119.4(4)
F15A C15A C14A 116.9(3)
F15A C15A C16A 119.8(4)
C14A C15A C16A 123.3(4)
C15A C16A C11A 117.9(4)
C15A C16A C10 115.7(3)
C11A C16A C10 126.0(3)
C12B C11B C16B 114.8(4)
C12B C11B P1 120.9(3)
C16B C11B P1 124.1(3)
F12B C12B C13B 117.0(4)
F12B C12B C11B 119.3(4)
C13B C12B C11B 123.6(4)
F13B C13B C14B 119.7(4)
F13B C13B C12B 120.4(4)
C14B C13B C12B 119.8(4)
F14B C14B C13B 120.3(5)
F14B C14B C15B 120.3(5)
C13B C14B C15B 119.3(4)
F15B C15B C14B 120.8(4)
F15B C15B C16B 119.5(5)
C14B C15B C16B 119.7(4)
F16B C16B C15B 116.1(4)
F16B C16B C11B 121.2(4)
C15B C16B C11B 122.7(4)
C21A P2 C21B 101.88(18)
C21A P2 C12 106.42(19)
C21B P2 C12 102.28(18)
C21A P2 Rh1 121.14(13)
C21B P2 Rh1 117.15(14)
C12 P2 Rh1 106.07(13)
C26A C21A C22A 114.4(4)
C26A C21A P2 122.3(3)
C22A C21A P2 123.2(3)
F22A C22A C23A 116.0(4)
F22A C22A C21A 120.5(4)
C23A C22A C21A 123.4(4)
F23A C23A C24A 120.8(4)
F23A C23A C22A 120.1(4)
C24A C23A C22A 119.1(4)
F24A C24A C25A 121.2(4)
F24A C24A C23A 119.7(4)
C25A C24A C23A 119.0(4)
F25A C25A C24A 119.8(4)
F25A C25A C26A 119.5(4)
C24A C25A C26A 120.8(4)
F26A C26A C25A 116.9(4)
F26A C26A C21A 120.0(4)
C25A C26A C21A 123.2(4)
C22B C21B C26B 115.2(4)
C22B C21B P2 121.4(3)
C26B C21B P2 123.2(3)
F22B C22B C23B 116.7(4)
F22B C22B C21B 120.4(4)
C23B C22B C21B 122.9(4)
F23B C23B C24B 120.9(4)
F23B C23B C22B 119.8(4)
C24B C23B C22B 119.3(4)
F24B C24B C25B 120.4(4)
F24B C24B C23B 120.0(4)
C25B C24B C23B 119.6(4)
C24B C25B F25B 120.7(4)
C24B C25B C26B 121.1(4)
F25B C25B C26B 118.1(4)
F26B C26B C25B 117.9(4)
F26B C26B C21B 120.3(4)
C25B C26B C21B 121.8(4)
F24 B1 F23 114.4(5)
F24 B1 F21 112.4(5)
F23 B1 F21 110.7(5)
F24 B1 F22 105.4(5)
F23 B1 F22 104.6(5)
F21 B1 F22 108.7(5)
Cl3S C1S Cl2S 109.8(2)
Cl3S C1S Cl1S 110.2(3)
Cl2S C1S Cl1S 109.5(3)
Cl6S C2S Cl5S 108.4(3)
Cl6S C2S Cl4S 110.5(2)
Cl5S C2S Cl4S 109.9(3)

loop_
_geom_bond_atom_site_label_1
_geom_bond_atom_site_label_2
_geom_bond_distance
Rh1 C1 2.159(4)
Rh1 C4 2.163(4)
Rh1 C5 2.184(4)
Rh1 C2 2.256(4)
Rh1 C3 2.270(4)
Rh1 P1 2.2726(11)
Rh1 P2 2.3306(11)
Rh1 Cl1 2.3879(10)
C1 C5 1.421(5)
C1 C4 1.422(5)
C1 C10 1.505(5)
C2 C3 1.412(6)
C2 C5 1.444(5)
C2 C7 1.488(6)
C3 C4 1.453(5)
C3 C8 1.490(6)
C4 C9 1.494(5)
C5 C6 1.491(6)
C10 C16A 1.515(5)
C11 C12 1.521(5)
C11 P1 1.831(4)
C12 P2 1.847(4)
P1 C11A 1.825(4)
P1 C11B 1.831(4)
C11A C12A 1.388(5)
C11A C16A 1.412(5)
C12A F12A 1.341(4)
C12A C13A 1.383(6)
C13A F13A 1.331(5)
C13A C14A 1.373(6)
C14A F14A 1.337(4)
C14A C15A 1.374(6)
C15A F15A 1.355(4)
C15A C16A 1.383(5)
C11B C12B 1.389(6)
C11B C16B 1.390(6)
C12B F12B 1.343(5)
C12B C13B 1.370(6)
C13B F13B 1.343(5)
C13B C14B 1.366(7)
C14B F14B 1.338(5)
C14B C15B 1.378(7)
C15B F15B 1.341(5)
C15B C16B 1.385(6)
C16B F16B 1.340(5)
P2 C21A 1.837(4)
P2 C21B 1.838(4)
C21A C26A 1.383(6)
C21A C22A 1.396(6)
C22A F22A 1.342(5)
C22A C23A 1.387(6)
C23A F23A 1.334(5)
C23A C24A 1.381(6)
C24A F24A 1.328(5)
C24A C25A 1.360(6)
C25A F25A 1.348(5)
C25A C26A 1.377(6)
C26A F26A 1.353(5)
C21B C22B 1.388(6)
C21B C26B 1.398(5)
C22B F22B 1.336(5)
C22B C23B 1.387(6)
C23B F23B 1.333(5)
C23B C24B 1.369(6)
C24B F24B 1.337(5)
C24B C25B 1.349(6)
C25B F25B 1.361(5)
C25B C26B 1.378(6)
C26B F26B 1.339(5)
B1 F24 1.349(6)
B1 F23 1.354(6)
B1 F21 1.380(6)
B1 F22 1.386(7)
C1S Cl3S 1.742(5)
C1S Cl2S 1.752(4)
C1S Cl1S 1.764(5)
C2S Cl6S 1.750(5)
C2S Cl5S 1.754(5)
C2S Cl4S 1.763(5)
